data_2240742
loop_
_publ_author_name
'Salim, Muhammad'
'Tahir, Muhammad Nawaz'
'Shahid, Muhammad'
'Munawar, Munawar Ali'

_publ_section_title
;
 Crystal structure of
 3-(3,4-dimethylanilino)-2-benzofuran-1(3<i>H</i>)-one
;
_journal_coeditor_code GK2634
_journal_issue 6
_journal_name_full 'Acta Crystallographica Section E'
_journal_page_first o413
_journal_paper_doi 10.1107/S2056989015009299
_journal_volume 71
_journal_year 2015
_chemical_formula_iupac 'C16 H15 N O2'
_chemical_formula_moiety 'C16 H15 N O2'
_chemical_formula_sum 'C16 H15 N O2'
_chemical_formula_weight 253.29
_chemical_name_systematic
;
3-(3,4-Dimethylanilino)-2-benzofuran-1(3<i>H</i>)-one
;
_space_group_crystal_system orthorhombic
_space_group_IT_number 61
_space_group_name_Hall '-P 2ac 2ab'
_space_group_name_H-M_alt 'P b c a'
_symmetry_space_group_name_Hall '-P 2ac 2ab'
_symmetry_space_group_name_H-M 'P b c a'
_atom_sites_solution_hydrogens geom
_atom_sites_solution_primary direct
_atom_sites_solution_secondary difmap
_audit_creation_method SHELXL-97
_cell_angle_alpha 90
_cell_angle_beta 90
_cell_angle_gamma 90
_cell_formula_units_Z 8
_cell_length_a 7.3386(7)
_cell_length_b 14.9133(11)
_cell_length_c 24.3322(18)
_cell_measurement_reflns_used 4689
_cell_measurement_temperature 296(2)
_cell_measurement_theta_max 27.00
_cell_measurement_theta_min 1.444
_cell_volume 2663.0(4)
_computing_cell_refinement
;
SAINT (Bruker, 2007)
;
_computing_data_collection
;
APEX2 (Bruker, 2007)
;
_computing_data_reduction
;
SAINT (Bruker, 2007)
;
_computing_molecular_graphics
;
ORTEP-3 for Windows (Farrugia, 2012) and PLATON (Spek, 2009)
;
_computing_publication_material
;
WinGX (Farrugia, 2012) and PLATON (Spek, 2009)
;
_computing_structure_refinement
;
SHELXL2014  (Sheldrick, 2015)
;
_computing_structure_solution
;
SHELXS97 (Sheldrick, 2008)
;
_diffrn_ambient_temperature 296(2)
_diffrn_detector_area_resol_mean 7.80
_diffrn_measured_fraction_theta_full 0.999
_diffrn_measured_fraction_theta_max 0.999
_diffrn_measurement_device_type 'Bruker Kappa APEXII CCD'
_diffrn_measurement_method \w
_diffrn_radiation_monochromator graphite
_diffrn_radiation_source 'fine-focus sealed tube'
_diffrn_radiation_type MoK\a
_diffrn_radiation_wavelength 0.71073
_diffrn_reflns_av_R_equivalents 0.0419
_diffrn_reflns_limit_h_max 9
_diffrn_reflns_limit_h_min -5
_diffrn_reflns_limit_k_max 18
_diffrn_reflns_limit_k_min -19
_diffrn_reflns_limit_l_max 31
_diffrn_reflns_limit_l_min -31
_diffrn_reflns_number 20839
_diffrn_reflns_theta_full 27.00
_diffrn_reflns_theta_max 27.00
_diffrn_reflns_theta_min 2.732
_diffrn_standards_number 0
_exptl_absorpt_coefficient_mu 0.084
_exptl_absorpt_correction_T_max 0.988
_exptl_absorpt_correction_T_min 0.970
_exptl_absorpt_correction_type multi-scan
_exptl_absorpt_process_details
;
(SADABS; Bruker, 2005)
;
_exptl_crystal_colour 'light brown'
_exptl_crystal_density_diffrn 1.264
_exptl_crystal_density_method 'not measured'
_exptl_crystal_description needle
_exptl_crystal_F_000 1072
_exptl_crystal_size_max 0.38
_exptl_crystal_size_mid 0.23
_exptl_crystal_size_min 0.16
_refine_diff_density_max 0.266
_refine_diff_density_min -0.248
_refine_ls_goodness_of_fit_ref 1.019
_refine_ls_hydrogen_treatment constr
_refine_ls_matrix_type full
_refine_ls_number_parameters 174
_refine_ls_number_reflns 2906
_refine_ls_number_restraints 0
_refine_ls_restrained_S_all 1.019
_refine_ls_R_factor_all 0.0955
_refine_ls_R_factor_gt 0.0481
_refine_ls_shift/su_max 0.000
_refine_ls_shift/su_mean 0.000
_refine_ls_structure_factor_coef Fsqd
_refine_ls_weighting_details 'w=1/[\s^2^(Fo^2^)+(0.0675P)^2^+0.3907P] where P=(Fo^2^+2Fc^2^)/3'
_refine_ls_weighting_scheme calc
_refine_ls_wR_factor_gt 0.1169
_refine_ls_wR_factor_ref 0.1438
_reflns_number_gt 1660
_reflns_number_total 2906
_reflns_threshold_expression I>2\s(I)
_cod_data_source_file gk2634sup1.cif
_cod_data_source_block I
_cod_database_code 2240742
_shelx_space_group_comment
;
The symmetry employed for this shelxl refinement is uniquely defined
by the following loop, which should always be used as a source of
symmetry information in preference to the above space-group names.
They are only intended as comments.
;

loop_
_space_group_symop_operation_xyz
'x, y, z'
'x+1/2, -y+1/2, -z'
'-x, y+1/2, -z+1/2'
'-x+1/2, -y, z+1/2'
'-x, -y, -z'
'-x-1/2, y-1/2, z'
'x, -y-1/2, z-1/2'
'x-1/2, y, -z-1/2'

loop_
_atom_site_type_symbol
_atom_site_label
_atom_site_fract_x
_atom_site_fract_y
_atom_site_fract_z
_atom_site_U_iso_or_equiv
_atom_site_adp_type
_atom_site_calc_flag
_atom_site_occupancy
O O1 0.80336(19) 0.14473(8) 0.23068(5) 0.0528(4) Uani d 1
O O2 0.8396(2) 0.16231(9) 0.32129(5) 0.0614(4) Uani d 1
N N1 0.9466(2) 0.15132(10) 0.14175(6) 0.0533(5) Uani d 1
H H1 1.0572 0.1688 0.1371 0.064 Uiso calc 1
C C1 0.8541(3) 0.19202(12) 0.27513(7) 0.0457(5) Uani d 1
C C2 0.9241(3) 0.27938(11) 0.25746(7) 0.0424(5) Uani d 1
C C3 0.9848(3) 0.35141(12) 0.28845(8) 0.0523(5) Uani d 1
H H3 0.9871 0.3488 0.3266 0.063 Uiso calc 1
C C4 1.0416(3) 0.42698(13) 0.26083(9) 0.0610(6) Uani d 1
H H4 1.0827 0.4765 0.2805 0.073 Uiso calc 1
C C5 1.0381(3) 0.42990(13) 0.20393(10) 0.0651(6) Uani d 1
H H5 1.0775 0.4815 0.1860 0.078 Uiso calc 1
C C6 0.9774(3) 0.35782(12) 0.17306(8) 0.0575(6) Uani d 1
H H6 0.9761 0.3602 0.1349 0.069 Uiso calc 1
C C7 0.9189(3) 0.28247(11) 0.20076(7) 0.0443(5) Uani d 1
C C8 0.8370(3) 0.19769(12) 0.17912(7) 0.0472(5) Uani d 1
H H8 0.7199 0.2115 0.1617 0.057 Uiso calc 1
C C9 0.8834(3) 0.07697(11) 0.11132(7) 0.0463(5) Uani d 1
C C10 1.0086(3) 0.01250(12) 0.09499(7) 0.0521(5) Uani d 1
H H10 1.1299 0.0189 0.1054 0.062 Uiso calc 1
C C11 0.9584(4) -0.06119(12) 0.06359(7) 0.0572(6) Uani d 1
C C12 0.7769(4) -0.07110(13) 0.04754(7) 0.0618(6) Uani d 1
C C13 0.6529(3) -0.00635(14) 0.06404(8) 0.0632(6) Uani d 1
H H13 0.5317 -0.0124 0.0535 0.076 Uiso calc 1
C C14 0.7027(3) 0.06721(13) 0.09569(7) 0.0553(6) Uani d 1
H H14 0.6161 0.1093 0.1063 0.066 Uiso calc 1
C C15 1.1015(4) -0.12910(15) 0.04791(10) 0.0846(8) Uani d 1
H H15A 1.2147 -0.1140 0.0654 0.127 Uiso calc 1
H H15B 1.1175 -0.1289 0.0087 0.127 Uiso calc 1
H H15C 1.0635 -0.1877 0.0596 0.127 Uiso calc 1
C C16 0.7133(4) -0.15104(15) 0.01424(10) 0.0953(9) Uani d 1
H H16A 0.5847 -0.1462 0.0076 0.143 Uiso calc 1
H H16B 0.7378 -0.2052 0.0342 0.143 Uiso calc 1
H H16C 0.7769 -0.1524 -0.0202 0.143 Uiso calc 1

loop_
_atom_site_aniso_label
_atom_site_aniso_U_11
_atom_site_aniso_U_22
_atom_site_aniso_U_33
_atom_site_aniso_U_12
_atom_site_aniso_U_13
_atom_site_aniso_U_23
O1 0.0623(10) 0.0370(7) 0.0592(8) -0.0047(6) 0.0027(7) -0.0033(6)
O2 0.0646(11) 0.0614(9) 0.0581(8) 0.0045(7) 0.0074(7) 0.0143(7)
N1 0.0515(11) 0.0518(9) 0.0566(9) -0.0076(8) 0.0071(8) -0.0179(7)
C1 0.0457(12) 0.0391(10) 0.0524(11) 0.0075(9) 0.0045(9) 0.0000(9)
C2 0.0434(12) 0.0356(9) 0.0481(10) 0.0067(9) -0.0002(9) -0.0037(8)
C3 0.0577(14) 0.0450(11) 0.0542(10) 0.0084(10) -0.0029(10) -0.0122(9)
C4 0.0638(16) 0.0385(11) 0.0809(15) -0.0005(10) -0.0047(12) -0.0147(10)
C5 0.0725(17) 0.0377(11) 0.0851(15) -0.0050(11) 0.0028(13) 0.0061(10)
C6 0.0714(16) 0.0458(11) 0.0552(11) -0.0007(11) 0.0001(11) 0.0060(9)
C7 0.0481(12) 0.0355(9) 0.0493(10) 0.0038(9) -0.0016(9) -0.0025(8)
C8 0.0524(13) 0.0405(9) 0.0487(10) 0.0021(9) -0.0026(9) -0.0040(8)
C9 0.0561(14) 0.0444(10) 0.0385(9) -0.0047(10) 0.0014(9) -0.0042(8)
C10 0.0591(14) 0.0495(11) 0.0476(10) 0.0010(11) 0.0013(10) -0.0049(9)
C11 0.0845(18) 0.0456(11) 0.0417(10) 0.0002(12) 0.0104(11) -0.0029(8)
C12 0.0906(19) 0.0489(12) 0.0460(10) -0.0145(13) 0.0064(12) -0.0084(9)
C13 0.0706(17) 0.0646(13) 0.0543(11) -0.0185(13) -0.0032(11) -0.0076(10)
C14 0.0604(15) 0.0512(11) 0.0542(11) -0.0034(11) 0.0041(10) -0.0084(9)
C15 0.119(2) 0.0601(13) 0.0749(14) 0.0175(14) 0.0172(16) -0.0143(12)
C16 0.135(3) 0.0685(15) 0.0821(15) -0.0301(16) 0.0022(17) -0.0282(13)

loop_
_atom_type_symbol
_atom_type_description
_atom_type_scat_dispersion_real
_atom_type_scat_dispersion_imag
_atom_type_scat_source
C C 0.0033 0.0016 'International Tables Vol C Tables 4.2.6.8 and 6.1.1.4'
H H 0.0000 0.0000 'International Tables Vol C Tables 4.2.6.8 and 6.1.1.4'
N N 0.0061 0.0033 'International Tables Vol C Tables 4.2.6.8 and 6.1.1.4'
O O 0.0106 0.0060 'International Tables Vol C Tables 4.2.6.8 and 6.1.1.4'

loop_
_geom_angle_atom_site_label_1
_geom_angle_atom_site_label_2
_geom_angle_atom_site_label_3
_geom_angle
C1 O1 C8 110.53(13)
C8 N1 C9 122.76(17)
C8 N1 H1 118.6
C9 N1 H1 118.6
O2 C1 O1 121.98(17)
O2 C1 C2 128.89(17)
O1 C1 C2 109.12(15)
C7 C2 C3 121.78(16)
C7 C2 C1 108.25(15)
C3 C2 C1 129.96(17)
C4 C3 C2 117.78(18)
C4 C3 H3 121.1
C2 C3 H3 121.1
C3 C4 C5 120.53(18)
C3 C4 H4 119.7
C5 C4 H4 119.7
C6 C5 C4 121.57(19)
C6 C5 H5 119.2
C4 C5 H5 119.2
C7 C6 C5 117.87(18)
C7 C6 H6 121.1
C5 C6 H6 121.1
C6 C7 C2 120.46(16)
C6 C7 C8 129.93(16)
C2 C7 C8 109.55(15)
N1 C8 C7 114.58(17)
N1 C8 O1 112.19(14)
C7 C8 O1 102.49(13)
N1 C8 H8 109.1
C7 C8 H8 109.1
O1 C8 H8 109.1
C14 C9 C10 118.79(17)
C14 C9 N1 122.70(17)
C10 C9 N1 118.48(19)
C9 C10 C11 122.0(2)
C9 C10 H10 119.0
C11 C10 H10 119.0
C10 C11 C12 119.4(2)
C10 C11 C15 119.1(2)
C12 C11 C15 121.5(2)
C13 C12 C11 118.15(18)
C13 C12 C16 120.0(2)
C11 C12 C16 121.8(2)
C12 C13 C14 122.5(2)
C12 C13 H13 118.7
C14 C13 H13 118.7
C9 C14 C13 119.1(2)
C9 C14 H14 120.4
C13 C14 H14 120.4
C11 C15 H15A 109.5
C11 C15 H15B 109.5
H15A C15 H15B 109.5
C11 C15 H15C 109.5
H15A C15 H15C 109.5
H15B C15 H15C 109.5
C12 C16 H16A 109.5
C12 C16 H16B 109.5
H16A C16 H16B 109.5
C12 C16 H16C 109.5
H16A C16 H16C 109.5
H16B C16 H16C 109.5

loop_
_geom_bond_atom_site_label_1
_geom_bond_atom_site_label_2
_geom_bond_distance
O1 C1 1.344(2)
O1 C8 1.503(2)
O2 C1 1.212(2)
N1 C8 1.397(2)
N1 C9 1.412(2)
N1 H1 0.8600
C1 C2 1.465(3)
C2 C7 1.381(2)
C2 C3 1.386(2)
C3 C4 1.377(3)
C3 H3 0.9300
C4 C5 1.385(3)
C4 H4 0.9300
C5 C6 1.385(3)
C5 H5 0.9300
C6 C7 1.379(2)
C6 H6 0.9300
C7 C8 1.496(2)
C8 H8 0.9800
C9 C14 1.387(3)
C9 C10 1.388(3)
C10 C11 1.388(3)
C10 H10 0.9300
C11 C12 1.395(3)
C11 C15 1.509(3)
C12 C13 1.386(3)
C12 C16 1.515(3)
C13 C14 1.389(3)
C13 H13 0.9300
C14 H14 0.9300
C15 H15A 0.9600
C15 H15B 0.9600
C15 H15C 0.9600
C16 H16A 0.9600
C16 H16B 0.9600
C16 H16C 0.9600

loop_
_geom_hbond_atom_site_label_D
_geom_hbond_atom_site_label_H
_geom_hbond_atom_site_label_A
_geom_hbond_site_symmetry_A
_geom_hbond_distance_DH
_geom_hbond_distance_HA
_geom_hbond_distance_DA
_geom_hbond_angle_DHA
N1 H1 O2 8_656 0.86 2.31 3.025(2) 141
C15 H15B Cg3 5_755 0.96 2.88 3.661(3) 139

loop_
_geom_torsion_atom_site_label_1
_geom_torsion_atom_site_label_2
_geom_torsion_atom_site_label_3
_geom_torsion_atom_site_label_4
_geom_torsion
C8 O1 C1 O2 -179.85(17)
C8 O1 C1 C2 0.2(2)
O2 C1 C2 C7 178.4(2)
O1 C1 C2 C7 -1.6(2)
O2 C1 C2 C3 -2.8(4)
O1 C1 C2 C3 177.13(18)
C7 C2 C3 C4 -0.4(3)
C1 C2 C3 C4 -179.03(19)
C2 C3 C4 C5 -0.2(3)
C3 C4 C5 C6 0.2(3)
C4 C5 C6 C7 0.4(3)
C5 C6 C7 C2 -1.0(3)
C5 C6 C7 C8 176.0(2)
C3 C2 C7 C6 1.0(3)
C1 C2 C7 C6 179.92(18)
C3 C2 C7 C8 -176.51(17)
C1 C2 C7 C8 2.4(2)
C9 N1 C8 C7 -171.10(16)
C9 N1 C8 O1 72.6(2)
C6 C7 C8 N1 58.8(3)
C2 C7 C8 N1 -123.94(17)
C6 C7 C8 O1 -179.40(19)
C2 C7 C8 O1 -2.2(2)
C1 O1 C8 N1 124.55(17)
C1 O1 C8 C7 1.1(2)
C8 N1 C9 C14 30.1(3)
C8 N1 C9 C10 -151.93(17)
C14 C9 C10 C11 0.0(3)
N1 C9 C10 C11 -178.05(16)
C9 C10 C11 C12 0.3(3)
C9 C10 C11 C15 -179.31(18)
C10 C11 C12 C13 -0.3(3)
C15 C11 C12 C13 179.33(18)
C10 C11 C12 C16 -178.75(18)
C15 C11 C12 C16 0.9(3)
C11 C12 C13 C14 0.0(3)
C16 C12 C13 C14 178.46(19)
C10 C9 C14 C13 -0.3(3)
N1 C9 C14 C13 177.65(16)
C12 C13 C14 C9 0.3(3)

_cod_database_fobs_code 2240742
